data_7005608
loop_
_publ_author_name
'Be\,sli, Serap'
'Coles, Simon J.'
'Davies, David B.'
'Hursthouse, Michael B.'
'Kili\,c, Adem'
'Shaw, Robert A.'

_publ_section_title
;
 A spiro to ansa rearrangement in cyclotriphosphazene derivatives.
;
_journal_issue 26
_journal_name_full 'Dalton transactions (Cambridge, England : 2003)'
_journal_page_first 2792
_journal_page_last 2801
_journal_paper_doi 10.1039/b703541a
_journal_year 2007
_chemical_formula_sum 'C8 H10 Cl3 N4 O2 P3'
_chemical_formula_weight 393.46
_chemical_name_systematic
;
?
;
_space_group_IT_number 14
_symmetry_cell_setting monoclinic
_symmetry_space_group_name_Hall '-P 2ybc'
_symmetry_space_group_name_H-M 'P 1 21/c 1'
_atom_sites_solution_hydrogens geom
_atom_sites_solution_primary direct
_atom_sites_solution_secondary difmap
_audit_creation_method SHELXL-97
_cell_angle_alpha 90.00
_cell_angle_beta 96.470(6)
_cell_angle_gamma 90.00
_cell_formula_units_Z 4
_cell_length_a 17.2569(12)
_cell_length_b 11.0110(8)
_cell_length_c 7.9969(4)
_cell_measurement_reflns_used 3570
_cell_measurement_temperature 120(2)
_cell_measurement_theta_max 27.48
_cell_measurement_theta_min 2.91
_cell_volume 1509.86(17)
_computing_cell_refinement 'DENZO, COLLECT'
_computing_data_reduction 'DENZO, COLLECT'
_computing_molecular_graphics 'PLATON (Spek, 1990)'
_computing_structure_refinement 'SHELXL-97 (Sheldrick, 1997)'
_computing_structure_solution 'SHELXS-97 (Sheldrick, 1997)'
_diffrn_ambient_temperature 120(2)
_diffrn_detector_area_resol_mean 9.091
_diffrn_measured_fraction_theta_full 0.991
_diffrn_measured_fraction_theta_max 0.991
_diffrn_measurement_device_type 'Bruker-Nonius KappaCCD Area Detector'
_diffrn_measurement_method '\f and \w scans'
_diffrn_radiation_monochromator graphite
_diffrn_radiation_source 'Bruker-Nonius FR591 rotating anode'
_diffrn_radiation_type MoK\a
_diffrn_radiation_wavelength 0.71073
_diffrn_reflns_av_R_equivalents 0.0381
_diffrn_reflns_av_sigmaI/netI 0.0286
_diffrn_reflns_limit_h_max 22
_diffrn_reflns_limit_h_min -22
_diffrn_reflns_limit_k_max 14
_diffrn_reflns_limit_k_min -14
_diffrn_reflns_limit_l_max 10
_diffrn_reflns_limit_l_min -10
_diffrn_reflns_number 22583
_diffrn_reflns_theta_full 27.50
_diffrn_reflns_theta_max 27.50
_diffrn_reflns_theta_min 3.16
_diffrn_standards_decay_% 0
_diffrn_standards_number 0
_exptl_absorpt_coefficient_mu 0.929
_exptl_absorpt_correction_T_max 0.9638
_exptl_absorpt_correction_T_min 0.8360
_exptl_absorpt_correction_type multi-scan
_exptl_absorpt_process_details 'SADABS V2.10 (Sheldrick, G.M., 2003)'
_exptl_crystal_colour colourless
_exptl_crystal_density_diffrn 1.731
_exptl_crystal_density_method 'not measured'
_exptl_crystal_description plate
_exptl_crystal_F_000 792
_exptl_crystal_size_max 0.20
_exptl_crystal_size_mid 0.18
_exptl_crystal_size_min 0.04
_refine_diff_density_max 1.594
_refine_diff_density_min -0.800
_refine_diff_density_rms 0.180
_refine_ls_extinction_coef 0.0031(9)
_refine_ls_extinction_expression Fc^*^=kFc[1+0.001xFc^2^\l^3^/sin(2\q)]^-1/4^
_refine_ls_extinction_method SHELXL
_refine_ls_goodness_of_fit_ref 1.211
_refine_ls_hydrogen_treatment constr
_refine_ls_matrix_type full
_refine_ls_number_parameters 182
_refine_ls_number_reflns 3453
_refine_ls_number_restraints 0
_refine_ls_restrained_S_all 1.211
_refine_ls_R_factor_all 0.0937
_refine_ls_R_factor_gt 0.0850
_refine_ls_shift/su_max 0.002
_refine_ls_shift/su_mean 0.000
_refine_ls_structure_factor_coef Fsqd
_refine_ls_weighting_details 'calc w=1/[\s^2^(Fo^2^)+(0.0354P)^2^+28.1046P] where P=(Fo^2^+2Fc^2^)/3'
_refine_ls_weighting_scheme calc
_refine_ls_wR_factor_gt 0.2306
_refine_ls_wR_factor_ref 0.2347
_reflns_number_gt 2995
_reflns_number_total 3453
_reflns_threshold_expression >2sigma(I)
_cod_data_source_file b703541a.txt
_cod_data_source_block 8a
_cod_depositor_comments
;
The following automatic conversions were performed:
'_symmetry_cell_setting' value 'Monoclinic' changed to 'monoclinic'
according to '/home/saulius/struct/CIF-dictionaries/cif_core.dic'
dictionary named 'cif_core.dic' version 2.4.1 from 2010-06-29.

Automatic conversion script
Id: cif_fix_enum 1527 2010-12-29 10:47:43Z saulius 
;
_cod_original_sg_symbol_H-M P2(1)/c
_cod_database_code 7005608

loop_
_symmetry_equiv_pos_as_xyz
'x, y, z'
'-x, y+1/2, -z+1/2'
'-x, -y, -z'
'x, -y-1/2, z-1/2'

loop_
_atom_site_label
_atom_site_type_symbol
_atom_site_fract_x
_atom_site_fract_y
_atom_site_fract_z
_atom_site_U_iso_or_equiv
_atom_site_adp_type
_atom_site_occupancy
_atom_site_symmetry_multiplicity
_atom_site_calc_flag
_atom_site_refinement_flags
_atom_site_disorder_assembly
_atom_site_disorder_group
C1 C 0.5196(5) 0.1736(9) 0.8871(12) 0.036(2) Uani 1 1 d . . .
H1A H 0.5254 0.1434 1.0045 0.043 Uiso 1 1 calc R . .
H1B H 0.5524 0.2468 0.8805 0.043 Uiso 1 1 calc R . .
C2 C 0.5409(5) 0.0774(10) 0.7682(12) 0.039(2) Uani 1 1 d . . .
H2A H 0.5628 0.1150 0.6713 0.047 Uiso 1 1 calc R . .
H2B H 0.5807 0.0223 0.8260 0.047 Uiso 1 1 calc R . .
C3 C 0.1226(5) -0.0753(7) 0.8671(10) 0.0242(16) Uani 1 1 d . . .
C4 C 0.1015(5) -0.1796(8) 0.9451(11) 0.0312(18) Uani 1 1 d . . .
H4 H 0.1397 -0.2285 1.0080 0.037 Uiso 1 1 calc R . .
C5 C 0.0231(5) -0.2120(9) 0.9299(11) 0.036(2) Uani 1 1 d . . .
H5 H 0.0071 -0.2839 0.9819 0.043 Uiso 1 1 calc R . .
C6 C -0.0316(5) -0.1385(10) 0.8383(12) 0.038(2) Uani 1 1 d . . .
H6 H -0.0852 -0.1603 0.8284 0.046 Uiso 1 1 calc R . .
C7 C -0.0091(5) -0.0343(9) 0.7614(12) 0.036(2) Uani 1 1 d . . .
H7 H -0.0469 0.0149 0.6981 0.043 Uiso 1 1 calc R . .
C8 C 0.0697(5) -0.0010(8) 0.7766(11) 0.0300(18) Uani 1 1 d . . .
H8 H 0.0860 0.0711 0.7256 0.036 Uiso 1 1 calc R . .
N1 N 0.3390(4) 0.0084(6) 0.8408(8) 0.0270(14) Uani 1 1 d . . .
N2 N 0.2228(4) -0.0123(7) 0.5809(8) 0.0276(15) Uani 1 1 d . . .
N3 N 0.3514(4) 0.1256(7) 0.5505(9) 0.0279(15) Uani 1 1 d . . .
N4 N 0.4380(4) 0.2001(7) 0.8294(10) 0.0323(16) Uani 1 1 d . . .
H4A H 0.4154 0.2700 0.8455 0.039 Uiso 1 1 calc R . .
O1 O 0.4704(3) 0.0097(6) 0.7105(8) 0.0331(14) Uani 1 1 d . . .
O2 O 0.2013(3) -0.0388(5) 0.8952(6) 0.0231(11) Uani 1 1 d . . .
P1 P 0.39372(11) 0.08563(18) 0.7319(2) 0.0210(4) Uani 1 1 d . . .
P2 P 0.26141(11) -0.05276(18) 0.7622(2) 0.0206(4) Uani 1 1 d . . .
P3 P 0.26625(11) 0.08703(18) 0.4838(2) 0.0201(4) Uani 1 1 d . . .
Cl1 Cl 0.27616(13) -0.23509(18) 0.7544(3) 0.0329(5) Uani 1 1 d . . .
Cl2 Cl 0.26252(12) 0.03752(19) 0.2446(2) 0.0290(5) Uani 1 1 d . . .
Cl3 Cl 0.19889(12) 0.23707(18) 0.4576(3) 0.0319(5) Uani 1 1 d . . .

loop_
_atom_site_aniso_label
_atom_site_aniso_U_11
_atom_site_aniso_U_22
_atom_site_aniso_U_33
_atom_site_aniso_U_23
_atom_site_aniso_U_13
_atom_site_aniso_U_12
C1 0.020(4) 0.047(5) 0.039(5) 0.002(4) -0.007(3) -0.001(4)
C2 0.015(4) 0.058(6) 0.042(5) 0.003(4) 0.001(3) 0.005(4)
C3 0.027(4) 0.024(4) 0.023(4) -0.008(3) 0.005(3) -0.002(3)
C4 0.033(4) 0.035(5) 0.027(4) 0.005(3) 0.006(3) -0.003(4)
C5 0.037(5) 0.043(5) 0.031(5) -0.002(4) 0.014(4) -0.014(4)
C6 0.027(4) 0.055(6) 0.032(5) -0.010(4) 0.006(3) -0.012(4)
C7 0.023(4) 0.048(5) 0.037(5) -0.006(4) 0.003(3) 0.004(4)
C8 0.030(4) 0.025(4) 0.035(5) 0.000(3) 0.006(3) -0.001(3)
N1 0.028(3) 0.031(4) 0.022(3) 0.004(3) -0.001(3) -0.006(3)
N2 0.023(3) 0.038(4) 0.020(3) 0.009(3) -0.005(2) -0.007(3)
N3 0.023(3) 0.031(4) 0.029(4) 0.006(3) 0.001(3) -0.006(3)
N4 0.022(3) 0.029(4) 0.044(4) -0.012(3) -0.003(3) -0.002(3)
O1 0.023(3) 0.035(3) 0.041(3) -0.003(3) 0.004(2) 0.008(2)
O2 0.020(2) 0.030(3) 0.019(3) -0.005(2) 0.0007(19) -0.005(2)
P1 0.0173(9) 0.0231(10) 0.0221(9) -0.0011(7) 0.0005(7) 0.0010(7)
P2 0.0201(9) 0.0252(10) 0.0161(9) 0.0010(7) -0.0001(7) -0.0027(7)
P3 0.0225(9) 0.0217(9) 0.0155(8) 0.0004(7) -0.0006(7) 0.0016(7)
Cl1 0.0354(11) 0.0250(10) 0.0384(12) 0.0013(8) 0.0041(9) 0.0021(8)
Cl2 0.0370(11) 0.0322(10) 0.0179(9) -0.0002(7) 0.0029(7) 0.0088(8)
Cl3 0.0345(11) 0.0266(10) 0.0322(11) -0.0055(8) -0.0066(8) 0.0112(8)

loop_
_atom_type_symbol
_atom_type_description
_atom_type_scat_dispersion_real
_atom_type_scat_dispersion_imag
_atom_type_scat_source
C C 0.0033 0.0016 'International Tables Vol C Tables 4.2.6.8 and 6.1.1.4'
H H 0.0000 0.0000 'International Tables Vol C Tables 4.2.6.8 and 6.1.1.4'
N N 0.0061 0.0033 'International Tables Vol C Tables 4.2.6.8 and 6.1.1.4'
O O 0.0106 0.0060 'International Tables Vol C Tables 4.2.6.8 and 6.1.1.4'
P P 0.1023 0.0942 'International Tables Vol C Tables 4.2.6.8 and 6.1.1.4'
Cl Cl 0.1484 0.1585 'International Tables Vol C Tables 4.2.6.8 and 6.1.1.4'

loop_
_geom_angle_atom_site_label_1
_geom_angle_atom_site_label_2
_geom_angle_atom_site_label_3
_geom_angle
_geom_angle_site_symmetry_1
_geom_angle_site_symmetry_3
_geom_angle_publ_flag
N4 C1 C2 103.8(7) . . ?
N4 C1 H1A 111.0 . . ?
C2 C1 H1A 111.0 . . ?
N4 C1 H1B 111.0 . . ?
C2 C1 H1B 111.0 . . ?
H1A C1 H1B 109.0 . . ?
O1 C2 C1 107.8(7) . . ?
O1 C2 H2A 110.1 . . ?
C1 C2 H2A 110.1 . . ?
O1 C2 H2B 110.1 . . ?
C1 C2 H2B 110.1 . . ?
H2A C2 H2B 108.5 . . ?
C8 C3 C4 122.9(8) . . ?
C8 C3 O2 119.1(7) . . ?
C4 C3 O2 117.7(7) . . ?
C3 C4 C5 118.6(8) . . ?
C3 C4 H4 120.7 . . ?
C5 C4 H4 120.7 . . ?
C6 C5 C4 119.6(9) . . ?
C6 C5 H5 120.2 . . ?
C4 C5 H5 120.2 . . ?
C7 C6 C5 120.7(8) . . ?
C7 C6 H6 119.6 . . ?
C5 C6 H6 119.6 . . ?
C6 C7 C8 120.0(9) . . ?
C6 C7 H7 120.0 . . ?
C8 C7 H7 120.0 . . ?
C3 C8 C7 118.2(8) . . ?
C3 C8 H8 120.9 . . ?
C7 C8 H8 120.9 . . ?
P2 N1 P1 122.7(4) . . ?
P3 N2 P2 118.0(4) . . ?
P3 N3 P1 123.1(4) . . ?
C1 N4 P1 112.4(6) . . ?
C1 N4 H4A 123.8 . . ?
P1 N4 H4A 123.8 . . ?
C2 O1 P1 111.9(5) . . ?
C3 O2 P2 124.1(5) . . ?
O1 P1 N1 109.2(4) . . ?
O1 P1 N3 110.2(4) . . ?
N1 P1 N3 113.6(4) . . ?
O1 P1 N4 96.2(4) . . ?
N1 P1 N4 115.2(4) . . ?
N3 P1 N4 111.1(4) . . ?
N1 P2 O2 106.6(3) . . ?
N1 P2 N2 119.8(4) . . ?
O2 P2 N2 110.4(3) . . ?
N1 P2 Cl1 109.5(3) . . ?
O2 P2 Cl1 102.3(2) . . ?
N2 P2 Cl1 106.9(3) . . ?
N3 P3 N2 120.0(4) . . ?
N3 P3 Cl2 109.3(3) . . ?
N2 P3 Cl2 108.5(3) . . ?
N3 P3 Cl3 108.7(3) . . ?
N2 P3 Cl3 108.6(3) . . ?
Cl2 P3 Cl3 99.73(11) . . ?

loop_
_geom_bond_atom_site_label_1
_geom_bond_atom_site_label_2
_geom_bond_distance
_geom_bond_site_symmetry_2
_geom_bond_publ_flag
C1 N4 1.460(10) . ?
C1 C2 1.497(14) . ?
C1 H1A 0.9900 . ?
C1 H1B 0.9900 . ?
C2 O1 1.457(10) . ?
C2 H2A 0.9900 . ?
C2 H2B 0.9900 . ?
C3 C8 1.370(12) . ?
C3 C4 1.375(11) . ?
C3 O2 1.410(9) . ?
C4 C5 1.392(12) . ?
C4 H4 0.9500 . ?
C5 C6 1.388(14) . ?
C5 H5 0.9500 . ?
C6 C7 1.378(14) . ?
C6 H6 0.9500 . ?
C7 C8 1.399(12) . ?
C7 H7 0.9500 . ?
C8 H8 0.9500 . ?
N1 P2 1.566(7) . ?
N1 P1 1.600(7) . ?
N2 P3 1.578(7) . ?
N2 P2 1.589(6) . ?
N3 P3 1.564(7) . ?
N3 P1 1.611(7) . ?
N4 P1 1.626(7) . ?
N4 H4A 0.8800 . ?
O1 P1 1.590(6) . ?
O2 P2 1.575(5) . ?
P2 Cl1 2.026(3) . ?
P3 Cl2 1.983(3) . ?
P3 Cl3 2.017(3) . ?
